data_7244639
loop_
_publ_author_name
'Tao, Yang'
'Liu, Xiaoting'
'Zhoujin, Yunping'
'Zhou, Panpan'
'Parkin, Sean R.'
'Li, Tonglei'
'Guo, Ju'
'Yu, Faquan'
'Long, Sihui'

_publ_section_title
;
 Conformational Flexibility and Substitution Pattern Lead to Polymorphism
 of 3-Methyl-2-(phenylamino)benzoic acid
;
_journal_name_full CrystEngComm
_journal_paper_doi 10.1039/D2CE00126H
_journal_year 2022
_chemical_formula_moiety 'C15 H15 N O2'
_chemical_formula_sum 'C15 H15 N O2'
_chemical_formula_weight 241.28
_space_group_crystal_system monoclinic
_space_group_IT_number 14
_space_group_name_Hall '-P 2ybc'
_space_group_name_H-M_alt 'P 1 21/c 1'
_atom_sites_solution_hydrogens mixed
_atom_sites_solution_primary direct
_audit_creation_date 2019-10-24
_audit_creation_method
;
Olex2 1.2
(compiled 2018.05.29 svn.r3508 for OlexSys, GUI svn.r5506)
;
_audit_update_record
;
2021-10-28 deposited with the CCDC.	2022-03-17 downloaded from the CCDC.
;
_cell_angle_alpha 90
_cell_angle_beta 92.810(4)
_cell_angle_gamma 90
_cell_formula_units_Z 4
_cell_length_a 9.128(3)
_cell_length_b 5.9193(19)
_cell_length_c 23.562(8)
_cell_measurement_reflns_used 2852
_cell_measurement_temperature 296(2)
_cell_measurement_theta_max 29.56
_cell_measurement_theta_min 2.76
_cell_volume 1271.6(7)
_computing_cell_refinement 'SAINT v7.68A (Bruker, 2009)'
_computing_data_reduction 'SAINT v7.68A (Bruker, 2009)'
_computing_molecular_graphics 'Olex2 (Dolomanov et al., 2009)'
_computing_publication_material 'Olex2 (Dolomanov et al., 2009)'
_computing_structure_refinement 'XL (Sheldrick, 2008)'
_computing_structure_solution 'XS (Sheldrick, 2008)'
_diffrn_ambient_temperature 296(2)
_diffrn_measured_fraction_theta_full 0.991
_diffrn_measured_fraction_theta_max 0.991
_diffrn_measurement_device_type 'Bruker APEX-II CCD'
_diffrn_measurement_method '\f and \w scans'
_diffrn_radiation_monochromator graphite
_diffrn_radiation_type MoK\a
_diffrn_radiation_wavelength 0.71073
_diffrn_reflns_av_R_equivalents 0.0368
_diffrn_reflns_av_unetI/netI 0.0374
_diffrn_reflns_Laue_measured_fraction_full 0.991
_diffrn_reflns_Laue_measured_fraction_max 0.991
_diffrn_reflns_limit_h_max 11
_diffrn_reflns_limit_h_min -11
_diffrn_reflns_limit_k_max 7
_diffrn_reflns_limit_k_min -7
_diffrn_reflns_limit_l_max 27
_diffrn_reflns_limit_l_min -28
_diffrn_reflns_number 8524
_diffrn_reflns_point_group_measured_fraction_full 0.991
_diffrn_reflns_point_group_measured_fraction_max 0.991
_diffrn_reflns_theta_full 25.242
_diffrn_reflns_theta_max 25.495
_diffrn_reflns_theta_min 1.731
_diffrn_standards_number 0
_exptl_absorpt_coefficient_mu 0.084
_exptl_absorpt_correction_T_max 0.7462
_exptl_absorpt_correction_T_min 0.5985
_exptl_absorpt_correction_type multi-scan
_exptl_absorpt_process_details 'SADABS-2008/1 (Bruker,2008)'
_exptl_crystal_colour colourless
_exptl_crystal_colour_primary colourless
_exptl_crystal_density_diffrn 1.260
_exptl_crystal_description block
_exptl_crystal_F_000 512
_exptl_crystal_size_max 0.2
_exptl_crystal_size_mid 0.1
_exptl_crystal_size_min 0.1
_refine_diff_density_max 0.172
_refine_diff_density_min -0.232
_refine_diff_density_rms 0.048
_refine_ls_extinction_method none
_refine_ls_goodness_of_fit_ref 1.061
_refine_ls_hydrogen_treatment mixed
_refine_ls_matrix_type full
_refine_ls_number_parameters 169
_refine_ls_number_reflns 2339
_refine_ls_number_restraints 1
_refine_ls_restrained_S_all 1.060
_refine_ls_R_factor_all 0.0685
_refine_ls_R_factor_gt 0.0498
_refine_ls_shift/su_max 0.000
_refine_ls_shift/su_mean 0.000
_refine_ls_structure_factor_coef Fsqd
_refine_ls_weighting_details 'w=1/[\s^2^(Fo^2^)+(0.0793P)^2^+0.4595P] where P=(Fo^2^+2Fc^2^)/3'
_refine_ls_weighting_scheme calc
_refine_ls_wR_factor_gt 0.1371
_refine_ls_wR_factor_ref 0.1565
_reflns_Friedel_coverage 0.000
_reflns_number_gt 1795
_reflns_number_total 2339
_reflns_threshold_expression 'I > 2\s(I)'
_cod_data_source_file d2ce00126h2.cif
_cod_data_source_block 2
_cod_original_cell_volume 1271.5(7)
_cod_database_code 7244639
_shelx_shelxl_version_number 2014/7
_shelx_space_group_comment
;
The symmetry employed for this shelxl refinement is uniquely defined
by the following loop, which should always be used as a source of
symmetry information in preference to the above space-group names.
They are only intended as comments.
;
_shelx_estimated_absorpt_t_max 0.992
_shelx_estimated_absorpt_t_min 0.983
_olex2_refinement_description
;
1. Fixed Uiso
 At 1.2 times of:
  All C(H) groups
 At 1.5 times of:
  All C(H,H,H) groups, All O(H,H) groups
2. Restrained distances
 N1-H1
 0.86 with sigma of 0.02
3.a Aromatic/amide H refined with riding coordinates:
 C3(H3), C4(H4), C5(H5), C11(H11), C12(H12), C13(H13), C14(H14)
3.b Idealised Me refined as rotating group:
 C8(H8A,H8B,H8C), C15(H15A,H15B,H15C)
3.c Idealised tetrahedral OH refined as rotating group:
 O2(H2)
;
_olex2_submission_special_instructions 'No special instructions were received'

loop_
_space_group_symop_operation_xyz
'x, y, z'
'-x, y+1/2, -z+1/2'
'-x, -y, -z'
'x, -y-1/2, z-1/2'

loop_
_atom_site_label
_atom_site_type_symbol
_atom_site_fract_x
_atom_site_fract_y
_atom_site_fract_z
_atom_site_U_iso_or_equiv
_atom_site_adp_type
_atom_site_occupancy
_atom_site_site_symmetry_order
_atom_site_calc_flag
_atom_site_refinement_flags_posn
_atom_site_refinement_flags_adp
_atom_site_refinement_flags_occupancy
_atom_site_disorder_assembly
_atom_site_disorder_group
C1 C 0.7633(2) 0.2595(4) 0.34992(8) 0.0357(5) Uani 1 1 d . . . . .
C2 C 0.8704(2) 0.0958(4) 0.36393(8) 0.0368(5) Uani 1 1 d . . . . .
C3 C 0.9278(2) -0.0374(4) 0.32101(9) 0.0462(6) Uani 1 1 d . . . . .
H3 H 0.9986 -0.1460 0.3304 0.055 Uiso 1 1 calc R . . . .
C4 C 0.8805(3) -0.0088(5) 0.26513(10) 0.0518(6) Uani 1 1 d . . . . .
H4 H 0.9165 -0.1005 0.2370 0.062 Uiso 1 1 calc R . . . .
C5 C 0.7793(2) 0.1567(5) 0.25135(9) 0.0485(6) Uani 1 1 d . . . . .
H5 H 0.7490 0.1764 0.2134 0.058 Uiso 1 1 calc R . . . .
C6 C 0.7206(2) 0.2956(4) 0.29182(9) 0.0414(5) Uani 1 1 d . . . . .
C7 C 0.9253(2) 0.0569(4) 0.42311(9) 0.0391(5) Uani 1 1 d . . . . .
C8 C 0.6216(3) 0.4872(5) 0.27368(10) 0.0573(7) Uani 1 1 d . . . . .
H8A H 0.5214 0.4451 0.2787 0.086 Uiso 1 1 calc GR . . . .
H8B H 0.6343 0.5211 0.2344 0.086 Uiso 1 1 calc GR . . . .
H8C H 0.6455 0.6179 0.2964 0.086 Uiso 1 1 calc GR . . . .
C9 C 0.5478(2) 0.4149(4) 0.39643(8) 0.0355(5) Uani 1 1 d . . . . .
C10 C 0.4966(2) 0.6040(4) 0.42520(9) 0.0419(5) Uani 1 1 d . . . . .
C11 C 0.3458(3) 0.6265(4) 0.42938(11) 0.0553(7) Uani 1 1 d . . . . .
H11 H 0.3095 0.7509 0.4483 0.066 Uiso 1 1 calc R . . . .
C12 C 0.2484(3) 0.4692(5) 0.40617(11) 0.0583(7) Uani 1 1 d . . . . .
H12 H 0.1480 0.4895 0.4089 0.070 Uiso 1 1 calc R . . . .
C13 C 0.3002(3) 0.2838(5) 0.37919(10) 0.0517(6) Uani 1 1 d . . . . .
H13 H 0.2350 0.1759 0.3643 0.062 Uiso 1 1 calc R . . . .
C14 C 0.4500(2) 0.2560(4) 0.37400(9) 0.0446(6) Uani 1 1 d . . . . .
H14 H 0.4847 0.1299 0.3553 0.054 Uiso 1 1 calc R . . . .
C15 C 0.6016(3) 0.7753(4) 0.44997(11) 0.0573(7) Uani 1 1 d . . . . .
H15A H 0.6515 0.7142 0.4834 0.086 Uiso 1 1 calc GR . . . .
H15B H 0.5488 0.9087 0.4599 0.086 Uiso 1 1 calc GR . . . .
H15C H 0.6720 0.8131 0.4225 0.086 Uiso 1 1 calc GR . . . .
N1 N 0.70149(18) 0.3931(3) 0.39105(7) 0.0416(5) Uani 1 1 d D . . . .
O1 O 0.90489(17) 0.1890(3) 0.46212(6) 0.0516(5) Uani 1 1 d . . . . .
O2 O 0.9988(2) -0.1302(3) 0.43106(7) 0.0618(6) Uani 1 1 d . . . . .
H2 H 1.0252 -0.1416 0.4647 0.093 Uiso 1 1 calc GR . . . .
H1 H 0.754(3) 0.393(6) 0.4231(10) 0.093 Uiso 1 1 d DR . . . .

loop_
_atom_site_aniso_label
_atom_site_aniso_U_11
_atom_site_aniso_U_22
_atom_site_aniso_U_33
_atom_site_aniso_U_23
_atom_site_aniso_U_13
_atom_site_aniso_U_12
C1 0.0274(9) 0.0433(12) 0.0361(11) -0.0009(9) -0.0013(8) -0.0011(9)
C2 0.0277(9) 0.0490(13) 0.0335(10) -0.0016(9) 0.0004(8) 0.0025(9)
C3 0.0379(11) 0.0588(15) 0.0418(12) -0.0061(11) 0.0019(9) 0.0081(10)
C4 0.0447(12) 0.0699(17) 0.0411(12) -0.0101(11) 0.0057(10) 0.0004(12)
C5 0.0418(12) 0.0697(17) 0.0338(11) 0.0021(11) 0.0000(9) -0.0076(11)
C6 0.0334(10) 0.0542(14) 0.0362(11) 0.0061(10) -0.0025(8) -0.0028(10)
C7 0.0264(9) 0.0501(13) 0.0402(11) -0.0015(10) -0.0033(8) 0.0080(9)
C8 0.0570(14) 0.0666(17) 0.0475(14) 0.0169(12) -0.0062(11) 0.0062(13)
C9 0.0338(10) 0.0409(12) 0.0313(10) 0.0050(9) -0.0035(8) 0.0108(9)
C10 0.0486(12) 0.0394(12) 0.0380(11) 0.0055(9) 0.0052(9) 0.0086(10)
C11 0.0513(14) 0.0539(15) 0.0619(15) 0.0015(12) 0.0135(11) 0.0188(12)
C12 0.0364(12) 0.0761(19) 0.0632(16) 0.0085(14) 0.0121(11) 0.0128(12)
C13 0.0415(12) 0.0619(16) 0.0513(14) 0.0033(12) -0.0027(10) -0.0022(11)
C14 0.0416(12) 0.0478(13) 0.0438(12) -0.0051(10) -0.0048(9) 0.0068(10)
C15 0.0635(16) 0.0435(14) 0.0653(16) -0.0088(12) 0.0053(12) 0.0031(12)
N1 0.0338(9) 0.0500(11) 0.0399(10) -0.0076(8) -0.0085(7) 0.0107(8)
O1 0.0538(10) 0.0600(11) 0.0396(9) -0.0089(8) -0.0127(7) 0.0211(8)
O2 0.0693(12) 0.0716(12) 0.0429(9) -0.0063(8) -0.0132(8) 0.0390(10)

loop_
_atom_type_symbol
_atom_type_description
_atom_type_scat_dispersion_real
_atom_type_scat_dispersion_imag
_atom_type_scat_source
C C 0.0033 0.0016 'International Tables Vol C Tables 4.2.6.8 and 6.1.1.4'
H H 0.0000 0.0000 'International Tables Vol C Tables 4.2.6.8 and 6.1.1.4'
N N 0.0061 0.0033 'International Tables Vol C Tables 4.2.6.8 and 6.1.1.4'
O O 0.0106 0.0060 'International Tables Vol C Tables 4.2.6.8 and 6.1.1.4'

loop_
_geom_angle_atom_site_label_1
_geom_angle_atom_site_label_2
_geom_angle_atom_site_label_3
_geom_angle
_geom_angle_site_symmetry_1
_geom_angle_site_symmetry_3
_geom_angle_publ_flag
C2 C1 C6 118.99(19) . . ?
N1 C1 C2 121.99(17) . . ?
N1 C1 C6 118.98(19) . . ?
C1 C2 C7 121.97(18) . . ?
C3 C2 C1 119.89(19) . . ?
C3 C2 C7 118.15(19) . . ?
C2 C3 H3 119.7 . . ?
C4 C3 C2 120.6(2) . . ?
C4 C3 H3 119.7 . . ?
C3 C4 H4 120.3 . . ?
C5 C4 C3 119.3(2) . . ?
C5 C4 H4 120.3 . . ?
C4 C5 H5 118.7 . . ?
C4 C5 C6 122.5(2) . . ?
C6 C5 H5 118.7 . . ?
C1 C6 C8 121.4(2) . . ?
C5 C6 C1 118.5(2) . . ?
C5 C6 C8 120.0(2) . . ?
O1 C7 C2 123.44(19) . . ?
O1 C7 O2 121.96(18) . . ?
O2 C7 C2 114.60(19) . . ?
C6 C8 H8A 109.5 . . ?
C6 C8 H8B 109.5 . . ?
C6 C8 H8C 109.5 . . ?
H8A C8 H8B 109.5 . . ?
H8A C8 H8C 109.5 . . ?
H8B C8 H8C 109.5 . . ?
C10 C9 N1 118.04(19) . . ?
C14 C9 C10 120.23(19) . . ?
C14 C9 N1 121.73(19) . . ?
C9 C10 C15 120.6(2) . . ?
C11 C10 C9 117.7(2) . . ?
C11 C10 C15 121.7(2) . . ?
C10 C11 H11 119.1 . . ?
C12 C11 C10 121.8(2) . . ?
C12 C11 H11 119.1 . . ?
C11 C12 H12 120.1 . . ?
C13 C12 C11 119.8(2) . . ?
C13 C12 H12 120.1 . . ?
C12 C13 H13 120.0 . . ?
C12 C13 C14 120.1(2) . . ?
C14 C13 H13 120.0 . . ?
C9 C14 C13 120.4(2) . . ?
C9 C14 H14 119.8 . . ?
C13 C14 H14 119.8 . . ?
C10 C15 H15A 109.5 . . ?
C10 C15 H15B 109.5 . . ?
C10 C15 H15C 109.5 . . ?
H15A C15 H15B 109.5 . . ?
H15A C15 H15C 109.5 . . ?
H15B C15 H15C 109.5 . . ?
C1 N1 C9 123.33(17) . . ?
C1 N1 H1 112(2) . . ?
C9 N1 H1 115(2) . . ?
C7 O2 H2 109.5 . . ?

loop_
_geom_bond_atom_site_label_1
_geom_bond_atom_site_label_2
_geom_bond_distance
_geom_bond_site_symmetry_2
_geom_bond_publ_flag
C1 C2 1.405(3) . ?
C1 C6 1.421(3) . ?
C1 N1 1.391(3) . ?
C2 C3 1.404(3) . ?
C2 C7 1.476(3) . ?
C3 H3 0.9300 . ?
C3 C4 1.376(3) . ?
C4 H4 0.9300 . ?
C4 C5 1.374(3) . ?
C5 H5 0.9300 . ?
C5 C6 1.386(3) . ?
C6 C8 1.500(3) . ?
C7 O1 1.228(3) . ?
C7 O2 1.304(3) . ?
C8 H8A 0.9600 . ?
C8 H8B 0.9600 . ?
C8 H8C 0.9600 . ?
C9 C10 1.401(3) . ?
C9 C14 1.384(3) . ?
C9 N1 1.420(3) . ?
C10 C11 1.392(3) . ?
C10 C15 1.494(3) . ?
C11 H11 0.9300 . ?
C11 C12 1.381(4) . ?
C12 H12 0.9300 . ?
C12 C13 1.364(4) . ?
C13 H13 0.9300 . ?
C13 C14 1.388(3) . ?
C14 H14 0.9300 . ?
C15 H15A 0.9600 . ?
C15 H15B 0.9600 . ?
C15 H15C 0.9600 . ?
N1 H1 0.873(18) . ?
O2 H2 0.8200 . ?

loop_
_geom_hbond_atom_site_label_D
_geom_hbond_atom_site_label_H
_geom_hbond_atom_site_label_A
_geom_hbond_distance_DH
_geom_hbond_distance_HA
_geom_hbond_distance_DA
_geom_hbond_angle_DHA
_geom_hbond_site_symmetry_A
O2 H2 O1 0.82 1.83 2.648(2) 174.6 3_756
N1 H1 O1 0.873(18) 2.02(3) 2.721(2) 137(3) .

loop_
_geom_torsion_atom_site_label_1
_geom_torsion_atom_site_label_2
_geom_torsion_atom_site_label_3
_geom_torsion_atom_site_label_4
_geom_torsion
_geom_torsion_site_symmetry_1
_geom_torsion_site_symmetry_2
_geom_torsion_site_symmetry_3
_geom_torsion_site_symmetry_4
_geom_torsion_publ_flag
C1 C2 C3 C4 0.2(3) . . . . ?
C1 C2 C7 O1 -14.8(3) . . . . ?
C1 C2 C7 O2 165.5(2) . . . . ?
C2 C1 C6 C5 4.4(3) . . . . ?
C2 C1 C6 C8 -172.1(2) . . . . ?
C2 C1 N1 C9 -127.3(2) . . . . ?
C2 C3 C4 C5 2.0(4) . . . . ?
C3 C2 C7 O1 165.6(2) . . . . ?
C3 C2 C7 O2 -14.1(3) . . . . ?
C3 C4 C5 C6 -1.0(4) . . . . ?
C4 C5 C6 C1 -2.2(3) . . . . ?
C4 C5 C6 C8 174.2(2) . . . . ?
C6 C1 C2 C3 -3.4(3) . . . . ?
C6 C1 C2 C7 176.96(19) . . . . ?
C6 C1 N1 C9 55.1(3) . . . . ?
C7 C2 C3 C4 179.9(2) . . . . ?
C9 C10 C11 C12 0.0(3) . . . . ?
C10 C9 C14 C13 0.8(3) . . . . ?
C10 C9 N1 C1 -159.2(2) . . . . ?
C10 C11 C12 C13 1.2(4) . . . . ?
C11 C12 C13 C14 -1.4(4) . . . . ?
C12 C13 C14 C9 0.4(4) . . . . ?
C14 C9 C10 C11 -1.0(3) . . . . ?
C14 C9 C10 C15 179.5(2) . . . . ?
C14 C9 N1 C1 20.6(3) . . . . ?
C15 C10 C11 C12 179.5(2) . . . . ?
N1 C1 C2 C3 179.0(2) . . . . ?
N1 C1 C2 C7 -0.6(3) . . . . ?
N1 C1 C6 C5 -178.0(2) . . . . ?
N1 C1 C6 C8 5.6(3) . . . . ?
N1 C9 C10 C11 178.79(19) . . . . ?
N1 C9 C10 C15 -0.7(3) . . . . ?
N1 C9 C14 C13 -179.0(2) . . . . ?
